data_7056499
loop_
_publ_author_name
'Parween, Arfa'
'Naskar, Sumita'
'Mota, Antonio J.'
'Espinosa, Arturo'
'Chattopadhyay, Shyamal Kumar'
'Riviere, Eric'
'Lewis, William'
'Naskar, Subhendu'

_publ_section_title
;
 Ci-symmetry, [2 \\times 2] grid, square copper complex with the
 N4,N5-bis(4-fluorophenyl)-1H-imidazole-4,5-dicarboxamide ligand:
 structure, catecholase activity, magnetic properties and DFT calculations
;
_journal_name_full 'New J. Chem.'
_journal_paper_doi 10.1039/C7NJ01667K
_journal_year 2017
_chemical_formula_moiety 'C80 H68 Cu4 F8 N20 O12'
_chemical_formula_sum 'C80 H68 Cu4 F8 N20 O12'
_chemical_formula_weight 1907.70
_space_group_crystal_system triclinic
_space_group_IT_number 2
_space_group_name_Hall '-P 1'
_space_group_name_H-M_alt 'P -1'
_symmetry_space_group_name_Hall '-P 1'
_symmetry_space_group_name_H-M 'P -1'
_atom_sites_solution_hydrogens geom
_atom_sites_solution_primary iterative
_atom_sites_solution_secondary difmap
_audit_creation_date 2015-06-03
_audit_creation_method
;
Olex2 1.2
(compiled 2015.01.26 svn.r3150 for OlexSys, GUI svn.r4998)
;
_audit_update_record
;
2017-05-03 deposited with the CCDC.
2017-08-03 downloaded from the CCDC.
;
_cell_angle_alpha 91.449(7)
_cell_angle_beta 98.769(6)
_cell_angle_gamma 113.892(9)
_cell_formula_units_Z 1
_cell_length_a 10.1601(8)
_cell_length_b 12.4693(14)
_cell_length_c 17.1951(11)
_cell_measurement_reflns_used 6549
_cell_measurement_temperature 120(2)
_cell_measurement_theta_max 73.4370
_cell_measurement_theta_min 3.8780
_cell_volume 1959.3(3)
_computing_cell_refinement
;
CrysAlisPro, Agilent Technologies,
Version 1.171.37.35 (release 13-08-2014 CrysAlis171 .NET)
(compiled Aug 13 2014,18:06:01)
;
_computing_data_collection
;
CrysAlisPro, Agilent Technologies,
Version 1.171.37.35 (release 13-08-2014 CrysAlis171 .NET)
(compiled Aug 13 2014,18:06:01)
;
_computing_data_reduction
;
CrysAlisPro, Agilent Technologies,
Version 1.171.37.35 (release 13-08-2014 CrysAlis171 .NET)
(compiled Aug 13 2014,18:06:01)
;
_computing_molecular_graphics 'Olex2 (Dolomanov et al., 2009)'
_computing_publication_material 'Olex2 (Dolomanov et al., 2009)'
_computing_structure_refinement 'ShelXL (Sheldrick, 2008)'
_computing_structure_solution 'olex2.solve (Bourhis et al., 2015)'
_diffrn_ambient_environment N~2~
_diffrn_ambient_temperature 120(2)
_diffrn_crystal_treatment 'flash frozen in gaseous N2'
_diffrn_detector 'CCD area detector'
_diffrn_detector_area_resol_mean 10.6296
_diffrn_detector_type 'Agilent Diffraction Atlas detector'
_diffrn_measured_fraction_theta_full 0.995
_diffrn_measured_fraction_theta_max 0.960
_diffrn_measurement_details
;
#__ type_ start__ end____ width___ exp.time_
  1 omega   66.00  102.00   2.0000    3.0000
omega____ theta____ kappa____ phi______ frames
    -      104.5000 -125.0000   90.0000 18

#__ type_ start__ end____ width___ exp.time_
  2 omega   62.00   96.00   2.0000    3.0000
omega____ theta____ kappa____ phi______ frames
    -      104.5000  -45.0000    0.0000 17

#__ type_ start__ end____ width___ exp.time_
  3 omega   50.00  134.00   2.0000    3.0000
omega____ theta____ kappa____ phi______ frames
    -      104.5000  -77.0000  -90.0000 42

#__ type_ start__ end____ width___ exp.time_
  4 omega   94.00  120.00   2.0000    3.0000
omega____ theta____ kappa____ phi______ frames
    -      104.5000 -125.0000  -30.0000 13

#__ type_ start__ end____ width___ exp.time_
  5 omega   43.00   89.00   2.0000    3.0000
omega____ theta____ kappa____ phi______ frames
    -      104.5000  -30.0000  -30.0000 23

#__ type_ start__ end____ width___ exp.time_
  6 omega  116.00  160.00   2.0000    3.0000
omega____ theta____ kappa____ phi______ frames
    -      104.5000   30.0000 -120.0000 22

#__ type_ start__ end____ width___ exp.time_
  7 omega  136.00  164.00   2.0000    3.0000
omega____ theta____ kappa____ phi______ frames
    -      104.5000   45.0000  -30.0000 14

#__ type_ start__ end____ width___ exp.time_
  8 omega  114.00  158.00   2.0000    3.0000
omega____ theta____ kappa____ phi______ frames
    -      104.5000   45.0000   90.0000 22

#__ type_ start__ end____ width___ exp.time_
  9 omega   83.00  165.00   2.0000    3.0000
omega____ theta____ kappa____ phi______ frames
    -      104.5000   45.0000    0.0000 41

#__ type_ start__ end____ width___ exp.time_
 10 omega  149.00  175.00   2.0000    3.0000
omega____ theta____ kappa____ phi______ frames
    -      104.5000  125.0000  -90.0000 13

#__ type_ start__ end____ width___ exp.time_
 11 omega   96.00  132.00   2.0000    3.0000
omega____ theta____ kappa____ phi______ frames
    -      104.5000  125.0000  -90.0000 18

#__ type_ start__ end____ width___ exp.time_
 12 omega   83.00  117.00   2.0000    3.0000
omega____ theta____ kappa____ phi______ frames
    -      104.5000   45.0000  -30.0000 17

#__ type_ start__ end____ width___ exp.time_
 13 omega   42.00   92.00   2.0000    3.0000
omega____ theta____ kappa____ phi______ frames
    -      104.5000  -45.0000   90.0000 25

#__ type_ start__ end____ width___ exp.time_
 14 omega   41.00  121.00   2.0000    3.0000
omega____ theta____ kappa____ phi______ frames
    -      104.5000 -125.0000  150.0000 40

#__ type_ start__ end____ width___ exp.time_
 15 omega   38.00   64.00   2.0000    3.0000
omega____ theta____ kappa____ phi______ frames
    -      104.5000 -125.0000  -30.0000 13

#__ type_ start__ end____ width___ exp.time_
 16 omega   31.00  103.00   2.0000    3.0000
omega____ theta____ kappa____ phi______ frames
    -      104.5000  -94.0000 -150.0000 36

#__ type_ start__ end____ width___ exp.time_
 17 omega   36.00   90.00   2.0000    3.0000
omega____ theta____ kappa____ phi______ frames
    -      104.5000  -45.0000 -180.0000 27

#__ type_ start__ end____ width___ exp.time_
 18 omega  -40.00  -14.00   2.0000    2.0000
omega____ theta____ kappa____ phi______ frames
    -      -38.5000   38.0000 -150.0000 13

#__ type_ start__ end____ width___ exp.time_
 19 omega  -25.00   65.00   2.0000    2.0000
omega____ theta____ kappa____ phi______ frames
    -       41.6804  -57.0000  150.0000 45

#__ type_ start__ end____ width___ exp.time_
 20 omega  -67.00   29.00   2.0000    2.0000
omega____ theta____ kappa____ phi______ frames
    -      -38.5000   77.0000   60.0000 48

#__ type_ start__ end____ width___ exp.time_
 21 omega    4.00   34.00   2.0000    2.0000
omega____ theta____ kappa____ phi______ frames
    -      -38.5000   38.0000 -150.0000 15

#__ type_ start__ end____ width___ exp.time_
 22 omega -103.00  -13.00   2.0000    2.0000
omega____ theta____ kappa____ phi______ frames
    -      -38.5000  -77.0000  -60.0000 45
;
_diffrn_measurement_device '\k-geometry diffractometer'
_diffrn_measurement_device_type 'GV1000, Atlas'
_diffrn_measurement_method '\w scans'
_diffrn_measurement_specimen_support 'MiTeGen micromount'
_diffrn_orient_matrix_UB_11 0.1070769000
_diffrn_orient_matrix_UB_12 -0.0254125000
_diffrn_orient_matrix_UB_13 0.0623232000
_diffrn_orient_matrix_UB_21 0.0734424000
_diffrn_orient_matrix_UB_22 0.1312263000
_diffrn_orient_matrix_UB_23 0.0317047000
_diffrn_orient_matrix_UB_31 -0.1074386000
_diffrn_orient_matrix_UB_32 -0.0237494000
_diffrn_orient_matrix_UB_33 0.0583566000
_diffrn_radiation_collimation 'focusing mirrors'
_diffrn_radiation_monochromator mirror
_diffrn_radiation_probe x-ray
_diffrn_radiation_type CuK\a
_diffrn_radiation_wavelength 1.54184
_diffrn_reflns_av_R_equivalents 0.0261
_diffrn_reflns_av_unetI/netI 0.0351
_diffrn_reflns_Laue_measured_fraction_full 0.995
_diffrn_reflns_Laue_measured_fraction_max 0.960
_diffrn_reflns_limit_h_max 9
_diffrn_reflns_limit_h_min -12
_diffrn_reflns_limit_k_max 15
_diffrn_reflns_limit_k_min -15
_diffrn_reflns_limit_l_max 21
_diffrn_reflns_limit_l_min -18
_diffrn_reflns_number 14052
_diffrn_reflns_point_group_measured_fraction_full 0.995
_diffrn_reflns_point_group_measured_fraction_max 0.960
_diffrn_reflns_theta_full 67.684
_diffrn_reflns_theta_max 74.612
_diffrn_reflns_theta_min 3.895
_diffrn_source 'microfocus sealed tube'
_diffrn_source_target Cu
_diffrn_source_type 'Agilent Diffraction microfocus tube'
_exptl_absorpt_coefficient_mu 2.052
_exptl_absorpt_correction_T_max 0.858
_exptl_absorpt_correction_T_min 0.669
_exptl_absorpt_correction_type gaussian
_exptl_absorpt_process_details
;
CrysAlisPro, Agilent Technologies,
Version 1.171.37.35 (release 13-08-2014 CrysAlis171 .NET)
(compiled Aug 13 2014,18:06:01)
Numerical absorption correction based on gaussian integration over
            a multifaceted crystal model
Empirical absorption correction using spherical harmonics,
 implemented in SCALE3 ABSPACK scaling algorithm.
;
_exptl_crystal_colour 'clear green'
_exptl_crystal_colour_lustre clear
_exptl_crystal_colour_primary green
_exptl_crystal_density_diffrn 1.617
_exptl_crystal_description block
_exptl_crystal_F_000 972
_exptl_crystal_size_max 0.3267
_exptl_crystal_size_mid 0.1147
_exptl_crystal_size_min 0.0837
_refine_diff_density_max 0.417
_refine_diff_density_min -0.529
_refine_diff_density_rms 0.062
_refine_ls_extinction_method none
_refine_ls_goodness_of_fit_ref 1.028
_refine_ls_hydrogen_treatment constr
_refine_ls_matrix_type full
_refine_ls_number_parameters 563
_refine_ls_number_reflns 7708
_refine_ls_number_restraints 0
_refine_ls_restrained_S_all 1.028
_refine_ls_R_factor_all 0.0433
_refine_ls_R_factor_gt 0.0356
_refine_ls_shift/su_max 0.001
_refine_ls_shift/su_mean 0.000
_refine_ls_structure_factor_coef Fsqd
_refine_ls_weighting_details 'w=1/[\s^2^(Fo^2^)+(0.0475P)^2^+0.9682P] where P=(Fo^2^+2Fc^2^)/3'
_refine_ls_weighting_scheme calc
_refine_ls_wR_factor_gt 0.0920
_refine_ls_wR_factor_ref 0.0972
_reflns_Friedel_coverage 0.000
_reflns_number_gt 6573
_reflns_number_total 7708
_reflns_threshold_expression 'I > 2\s(I)'
_cod_data_source_file c7nj01667k2.cif
_cod_data_source_block snwlll
_cod_database_code 7056499
_nottingham_internal_coll_name SNWLLL
_nottingham_internal_coll_number 14539
_nottingham_internal_coll_client SN/WL
_nottingham_internal_coll_type custom
_nottingham_internal_coll_frame_method 'omega scans'
_nottingham_internal_coll_frame_time '3.0000, 2.0000'
_nottingham_internal_coll_frame_width 2.0000
_nottingham_internal_coll_user pczwl
_nottingham_internal_coll_date 01/04/2015
_nottingham_internal_coll_location NOTTS
_nottingham_internal_coll_instrument 'GVB, PL13110001'
_nottingham_internal_process_date 27/05/2015
_nottingham_internal_process_user pczwl
_nottingham_internal_solution_date 27/5/2015
_nottingham_internal_solution_user pczwl
_nottingham_internal_refinement_date 3/6/2015
_nottingham_internal_refinement_user pczwl
_nottingham_internal_validation_date 3/6/2015
_nottingham_internal_validation_user pczwl
_nottingham_internal_archive_date 3/6/2015
_shelx_shelxl_version_number 2014/7
_chemical_oxdiff_formula 'C80 H68 F8 N20 O12 Cu4'
_chemical_oxdiff_usercomment 'SNWLLL #14539 GVB-484 on micromount in fomblin film for SN/WL'
_shelx_space_group_comment
;
The symmetry employed for this shelxl refinement is uniquely defined
by the following loop, which should always be used as a source of
symmetry information in preference to the above space-group names.
They are only intended as comments.
;
_reflns_odcompleteness_completeness 99.59
_reflns_odcompleteness_iscentric 1
_reflns_odcompleteness_theta 66.97
_olex2_refinement_description
;
1. Fixed Uiso
 At 1.2 times of:
  All C(H) groups, All N(H) groups
 At 1.5 times of:
  All C(H,H,H) groups
2.a Aromatic/amide H refined with riding coordinates:
 C2(H2), C10(H10), C11(H11), C13(H13), C14(H14), N18(H18), C20(H20), C21(H21),
 C23(H23), C24(H24), C27(H27), C35(H35), C36(H36), C38(H38), C39(H39), N43(H43),
  C45(H45), C46(H46), C48(H48), C49(H49), C52(H52), C57(H57)
2.b Idealised Me refined as rotating group:
 C54(H54A,H54B,H54C), C55(H55A,H55B,H55C), C59(H59A,H59B,H59C), C60(H60A,H60B,
 H60C)
;
_olex2_exptl_crystal_mounting_method 'in fomblin film on a micromount'
_olex2_submission_special_instructions 'No special instructions were received'

loop_
_space_group_symop_operation_xyz
'x, y, z'
'-x, -y, -z'

loop_
_atom_site_label
_atom_site_type_symbol
_atom_site_fract_x
_atom_site_fract_y
_atom_site_fract_z
_atom_site_U_iso_or_equiv
_atom_site_adp_type
_atom_site_occupancy
_atom_site_site_symmetry_order
_atom_site_calc_flag
_atom_site_refinement_flags_posn
Cu1 Cu 0.95176(3) 0.63659(3) 0.45439(2) 0.02032(9) Uani 1 1 d .
Cu2 Cu 0.66046(3) 0.66429(3) 0.73968(2) 0.02043(9) Uani 1 1 d .
N1 N 0.87300(19) 0.64999(16) 0.55096(11) 0.0211(4) Uani 1 1 d .
C2 C 0.7495(2) 0.63887(19) 0.57560(12) 0.0206(4) Uani 1 1 d .
H2 H 0.6594 0.6207 0.5410 0.025 Uiso 1 1 calc R
N3 N 0.76717(18) 0.65610(16) 0.65396(11) 0.0204(4) Uani 1 1 d .
C4 C 0.9123(2) 0.68194(19) 0.68151(13) 0.0202(4) Uani 1 1 d .
C5 C 0.9771(2) 0.67756(19) 0.61743(12) 0.0198(4) Uani 1 1 d .
C6 C 1.1299(2) 0.70521(19) 0.60777(13) 0.0214(4) Uani 1 1 d .
O7 O 1.23059(16) 0.74103(15) 0.66672(9) 0.0254(3) Uani 1 1 d .
N8 N 1.13920(18) 0.68812(16) 0.53168(11) 0.0213(4) Uani 1 1 d .
C9 C 1.2799(2) 0.7241(2) 0.51058(13) 0.0221(4) Uani 1 1 d .
C10 C 1.3054(2) 0.6494(2) 0.45980(14) 0.0251(5) Uani 1 1 d .
H10 H 1.2296 0.5739 0.4413 0.030 Uiso 1 1 calc R
C11 C 1.4396(2) 0.6826(2) 0.43536(14) 0.0283(5) Uani 1 1 d .
H11 H 1.4562 0.6311 0.4004 0.034 Uiso 1 1 calc R
C12 C 1.5472(2) 0.7917(2) 0.46298(14) 0.0311(5) Uani 1 1 d .
C13 C 1.5271(3) 0.8690(2) 0.51348(15) 0.0325(5) Uani 1 1 d .
H13 H 1.6038 0.9440 0.5320 0.039 Uiso 1 1 calc R
C14 C 1.3912(2) 0.8344(2) 0.53686(14) 0.0285(5) Uani 1 1 d .
H14 H 1.3748 0.8869 0.5711 0.034 Uiso 1 1 calc R
F15 F 1.67845(15) 0.82605(16) 0.43836(9) 0.0432(4) Uani 1 1 d .
C16 C 0.9574(2) 0.71140(19) 0.76716(13) 0.0213(4) Uani 1 1 d .
O17 O 0.86142(16) 0.70896(14) 0.80613(9) 0.0236(3) Uani 1 1 d .
N18 N 1.09753(19) 0.74198(17) 0.79834(11) 0.0222(4) Uani 1 1 d .
H18 H 1.1539 0.7374 0.7654 0.027 Uiso 1 1 calc R
C19 C 1.1667(2) 0.7810(2) 0.87823(13) 0.0242(4) Uani 1 1 d .
C20 C 1.3167(2) 0.8118(2) 0.89565(14) 0.0285(5) Uani 1 1 d .
H20 H 1.3670 0.8052 0.8548 0.034 Uiso 1 1 calc R
C21 C 1.3930(3) 0.8519(3) 0.97202(15) 0.0361(6) Uani 1 1 d .
H21 H 1.4950 0.8717 0.9845 0.043 Uiso 1 1 calc R
C22 C 1.3174(3) 0.8622(3) 1.02900(15) 0.0387(6) Uani 1 1 d .
C23 C 1.1695(3) 0.8316(3) 1.01437(15) 0.0373(6) Uani 1 1 d .
H23 H 1.1208 0.8390 1.0558 0.045 Uiso 1 1 calc R
C24 C 1.0920(3) 0.7897(2) 0.93813(14) 0.0319(5) Uani 1 1 d .
H24 H 0.9893 0.7672 0.9269 0.038 Uiso 1 1 calc R
F25 F 1.39158(18) 0.90317(19) 1.10421(9) 0.0547(5) Uani 1 1 d .
N26 N 0.45918(19) 0.56631(16) 0.68427(11) 0.0219(4) Uani 1 1 d .
C27 C 0.3796(2) 0.5141(2) 0.61342(13) 0.0227(4) Uani 1 1 d .
H27 H 0.4206 0.5159 0.5671 0.027 Uiso 1 1 calc R
N28 N 0.23713(19) 0.45957(16) 0.61463(11) 0.0218(4) Uani 1 1 d .
C29 C 0.2242(2) 0.47945(19) 0.69175(13) 0.0214(4) Uani 1 1 d .
C30 C 0.3611(2) 0.54452(19) 0.73479(13) 0.0208(4) Uani 1 1 d .
C31 C 0.4178(2) 0.59123(19) 0.81846(13) 0.0223(4) Uani 1 1 d .
O32 O 0.33140(16) 0.56963(15) 0.86702(9) 0.0270(3) Uani 1 1 d .
N33 N 0.56238(19) 0.65547(17) 0.83151(11) 0.0225(4) Uani 1 1 d .
C34 C 0.6402(2) 0.7018(2) 0.90951(12) 0.0231(4) Uani 1 1 d .
C35 C 0.7220(3) 0.8225(2) 0.92692(15) 0.0297(5) Uani 1 1 d .
H35 H 0.7203 0.8742 0.8875 0.036 Uiso 1 1 calc R
C36 C 0.8061(3) 0.8681(2) 1.00159(15) 0.0359(6) Uani 1 1 d .
H36 H 0.8611 0.9506 1.0140 0.043 Uiso 1 1 calc R
C37 C 0.8076(3) 0.7910(3) 1.05687(14) 0.0342(6) Uani 1 1 d .
C38 C 0.7294(3) 0.6716(3) 1.04197(15) 0.0346(6) Uani 1 1 d .
H38 H 0.7331 0.6206 1.0816 0.041 Uiso 1 1 calc R
C39 C 0.6447(2) 0.6269(2) 0.96762(14) 0.0282(5) Uani 1 1 d .
H39 H 0.5892 0.5444 0.9562 0.034 Uiso 1 1 calc R
F40 F 0.89316(18) 0.83533(18) 1.12969(9) 0.0525(5) Uani 1 1 d .
C41 C 0.0729(2) 0.43775(19) 0.70495(13) 0.0213(4) Uani 1 1 d .
O42 O -0.02749(16) 0.38787(14) 0.64620(9) 0.0239(3) Uani 1 1 d .
N43 N 0.05320(19) 0.45798(17) 0.77769(11) 0.0242(4) Uani 1 1 d .
H43 H 0.1329 0.4923 0.8137 0.029 Uiso 1 1 calc R
C44 C -0.0820(2) 0.4304(2) 0.80400(14) 0.0244(5) Uani 1 1 d .
C45 C -0.2135(3) 0.3980(2) 0.75288(15) 0.0317(5) Uani 1 1 d .
H45 H -0.2165 0.3939 0.6974 0.038 Uiso 1 1 calc R
C46 C -0.3417(3) 0.3714(2) 0.78292(16) 0.0353(6) Uani 1 1 d .
H46 H -0.4327 0.3491 0.7483 0.042 Uiso 1 1 calc R
C47 C -0.3346(3) 0.3778(2) 0.86262(17) 0.0374(6) Uani 1 1 d .
C48 C -0.2067(3) 0.4110(3) 0.91475(17) 0.0461(7) Uani 1 1 d .
H48 H -0.2055 0.4155 0.9701 0.055 Uiso 1 1 calc R
C49 C -0.0778(3) 0.4381(3) 0.88537(15) 0.0380(6) Uani 1 1 d .
H49 H 0.0128 0.4618 0.9207 0.046 Uiso 1 1 calc R
F50 F -0.46194(16) 0.34756(17) 0.89093(10) 0.0513(5) Uani 1 1 d .
O51 O 0.98855(18) 0.81582(14) 0.42186(10) 0.0287(3) Uani 1 1 d .
C52 C 0.9273(2) 0.8462(2) 0.36463(14) 0.0275(5) Uani 1 1 d .
H52 H 0.8552 0.7860 0.3271 0.033 Uiso 1 1 calc R
N53 N 0.9548(2) 0.95656(18) 0.35184(12) 0.0278(4) Uani 1 1 d .
C54 C 0.8818(3) 0.9878(3) 0.28229(17) 0.0433(6) Uani 1 1 d .
H54A H 0.8363 1.0385 0.2988 0.065 Uiso 1 1 calc GR
H54B H 0.8063 0.9160 0.2519 0.065 Uiso 1 1 calc GR
H54C H 0.9535 1.0300 0.2493 0.065 Uiso 1 1 calc GR
C55 C 1.0628(3) 1.0531(2) 0.40746(16) 0.0352(6) Uani 1 1 d .
H55A H 1.0143 1.0955 0.4317 0.053 Uiso 1 1 calc GR
H55B H 1.1361 1.1071 0.3794 0.053 Uiso 1 1 calc GR
H55C H 1.1108 1.0215 0.4487 0.053 Uiso 1 1 calc GR
O56 O 0.70354(17) 0.85398(14) 0.72439(10) 0.0273(3) Uani 1 1 d .
C57 C 0.6031(2) 0.8872(2) 0.71965(13) 0.0259(5) Uani 1 1 d .
H57 H 0.5057 0.8287 0.7138 0.031 Uiso 1 1 calc R
N58 N 0.6229(2) 0.99926(18) 0.72221(12) 0.0278(4) Uani 1 1 d .
C59 C 0.7678(3) 1.0946(2) 0.7311(2) 0.0451(7) Uani 1 1 d .
H59A H 0.8418 1.0637 0.7457 0.068 Uiso 1 1 calc GR
H59B H 0.7787 1.1545 0.7726 0.068 Uiso 1 1 calc GR
H59C H 0.7807 1.1301 0.6811 0.068 Uiso 1 1 calc GR
C60 C 0.4982(3) 1.0311(2) 0.71431(15) 0.0356(6) Uani 1 1 d .
H60A H 0.4935 1.0706 0.6661 0.053 Uiso 1 1 calc GR
H60B H 0.5099 1.0844 0.7602 0.053 Uiso 1 1 calc GR
H60C H 0.4078 0.9597 0.7114 0.053 Uiso 1 1 calc GR

loop_
_atom_site_aniso_label
_atom_site_aniso_U_11
_atom_site_aniso_U_22
_atom_site_aniso_U_33
_atom_site_aniso_U_23
_atom_site_aniso_U_13
_atom_site_aniso_U_12
Cu1 0.01356(15) 0.02451(17) 0.02072(16) 0.00054(12) 0.00517(12) 0.00505(12)
Cu2 0.01442(15) 0.02498(17) 0.01969(16) 0.00100(12) 0.00532(12) 0.00519(12)
N1 0.0165(8) 0.0216(9) 0.0240(9) 0.0023(7) 0.0060(7) 0.0058(7)
C2 0.0136(9) 0.0251(11) 0.0203(10) 0.0005(8) 0.0031(8) 0.0055(8)
N3 0.0158(8) 0.0220(9) 0.0233(9) 0.0014(7) 0.0055(7) 0.0072(7)
C4 0.0161(9) 0.0216(10) 0.0219(10) 0.0020(8) 0.0039(8) 0.0066(8)
C5 0.0156(9) 0.0214(10) 0.0206(10) 0.0024(8) 0.0031(8) 0.0058(8)
C6 0.0167(10) 0.0211(10) 0.0250(11) 0.0029(8) 0.0058(8) 0.0056(8)
O7 0.0176(7) 0.0346(9) 0.0219(8) 0.0011(6) 0.0037(6) 0.0088(6)
N8 0.0137(8) 0.0254(9) 0.0223(9) 0.0003(7) 0.0041(7) 0.0054(7)
C9 0.0152(10) 0.0288(11) 0.0219(10) 0.0049(9) 0.0032(8) 0.0085(9)
C10 0.0194(10) 0.0261(11) 0.0290(11) 0.0036(9) 0.0055(9) 0.0082(9)
C11 0.0240(11) 0.0374(13) 0.0301(12) 0.0058(10) 0.0084(9) 0.0179(10)
C12 0.0164(10) 0.0491(15) 0.0278(12) 0.0087(11) 0.0082(9) 0.0118(10)
C13 0.0201(11) 0.0349(13) 0.0323(13) 0.0004(10) 0.0051(9) 0.0012(10)
C14 0.0216(11) 0.0319(13) 0.0269(11) 0.0005(9) 0.0076(9) 0.0049(9)
F15 0.0193(7) 0.0638(11) 0.0433(9) 0.0038(8) 0.0151(6) 0.0107(7)
C16 0.0200(10) 0.0208(10) 0.0222(10) 0.0035(8) 0.0055(8) 0.0070(8)
O17 0.0175(7) 0.0312(8) 0.0219(7) 0.0010(6) 0.0050(6) 0.0094(6)
N18 0.0173(8) 0.0283(10) 0.0217(9) 0.0016(7) 0.0050(7) 0.0096(7)
C19 0.0212(10) 0.0251(11) 0.0245(11) 0.0029(9) 0.0024(9) 0.0083(9)
C20 0.0222(11) 0.0330(12) 0.0280(12) 0.0008(10) 0.0049(9) 0.0091(9)
C21 0.0213(11) 0.0490(16) 0.0318(13) -0.0022(11) -0.0002(10) 0.0104(11)
C22 0.0326(13) 0.0507(17) 0.0236(12) -0.0036(11) -0.0028(10) 0.0110(12)
C23 0.0311(13) 0.0567(17) 0.0235(12) 0.0003(11) 0.0062(10) 0.0172(12)
C24 0.0242(11) 0.0457(15) 0.0246(11) -0.0001(10) 0.0041(9) 0.0136(11)
F25 0.0359(9) 0.0897(14) 0.0240(8) -0.0096(8) -0.0045(6) 0.0156(9)
N26 0.0163(8) 0.0245(9) 0.0232(9) 0.0021(7) 0.0067(7) 0.0056(7)
C27 0.0158(9) 0.0298(12) 0.0210(10) 0.0018(9) 0.0062(8) 0.0067(9)
N28 0.0171(8) 0.0259(9) 0.0208(9) 0.0020(7) 0.0059(7) 0.0064(7)
C29 0.0181(10) 0.0228(10) 0.0214(10) 0.0019(8) 0.0065(8) 0.0056(8)
C30 0.0178(10) 0.0218(10) 0.0229(10) 0.0045(8) 0.0074(8) 0.0070(8)
C31 0.0200(10) 0.0225(11) 0.0237(11) 0.0016(8) 0.0056(8) 0.0074(8)
O32 0.0201(7) 0.0328(9) 0.0239(8) -0.0004(7) 0.0087(6) 0.0051(7)
N33 0.0174(8) 0.0268(10) 0.0216(9) 0.0009(7) 0.0059(7) 0.0067(7)
C34 0.0161(9) 0.0321(12) 0.0187(10) -0.0023(9) 0.0055(8) 0.0069(9)
C35 0.0255(11) 0.0284(12) 0.0308(12) 0.0004(10) 0.0042(9) 0.0069(10)
C36 0.0279(12) 0.0362(14) 0.0350(13) -0.0101(11) 0.0026(10) 0.0063(11)
C37 0.0224(11) 0.0547(16) 0.0198(11) -0.0068(11) 0.0012(9) 0.0116(11)
C38 0.0271(12) 0.0509(16) 0.0256(12) 0.0077(11) 0.0089(10) 0.0142(11)
C39 0.0215(10) 0.0354(13) 0.0259(11) 0.0039(10) 0.0084(9) 0.0083(9)
F40 0.0401(9) 0.0773(13) 0.0263(8) -0.0130(8) -0.0043(7) 0.0150(9)
C41 0.0177(10) 0.0193(10) 0.0257(11) 0.0025(8) 0.0064(8) 0.0055(8)
O42 0.0163(7) 0.0287(8) 0.0249(8) -0.0010(6) 0.0059(6) 0.0068(6)
N43 0.0182(9) 0.0268(10) 0.0256(9) -0.0011(8) 0.0077(7) 0.0060(7)
C44 0.0214(10) 0.0224(11) 0.0285(11) -0.0002(9) 0.0108(9) 0.0063(9)
C45 0.0243(11) 0.0389(14) 0.0320(13) 0.0021(10) 0.0114(10) 0.0109(10)
C46 0.0211(11) 0.0397(14) 0.0438(15) -0.0007(12) 0.0106(10) 0.0098(10)
C47 0.0249(12) 0.0398(14) 0.0454(15) -0.0050(12) 0.0188(11) 0.0073(11)
C48 0.0344(14) 0.0618(19) 0.0340(14) -0.0071(13) 0.0176(12) 0.0083(13)
C49 0.0254(12) 0.0527(17) 0.0295(13) -0.0038(12) 0.0083(10) 0.0089(11)
F50 0.0280(8) 0.0645(11) 0.0546(10) -0.0093(9) 0.0260(7) 0.0068(8)
O51 0.0297(8) 0.0254(8) 0.0314(9) 0.0079(7) 0.0104(7) 0.0099(7)
C52 0.0227(11) 0.0270(12) 0.0324(12) 0.0013(10) 0.0114(9) 0.0076(9)
N53 0.0280(10) 0.0282(10) 0.0306(10) 0.0071(8) 0.0101(8) 0.0131(8)
C54 0.0504(17) 0.0448(16) 0.0393(15) 0.0083(12) 0.0020(12) 0.0261(14)
C55 0.0370(13) 0.0258(12) 0.0366(13) 0.0034(10) 0.0096(11) 0.0058(10)
O56 0.0240(8) 0.0262(8) 0.0329(9) 0.0065(7) 0.0103(7) 0.0095(7)
C57 0.0223(10) 0.0319(12) 0.0216(10) 0.0037(9) 0.0052(8) 0.0088(9)
N58 0.0273(10) 0.0268(10) 0.0298(10) 0.0025(8) 0.0078(8) 0.0106(8)
C59 0.0366(14) 0.0292(14) 0.069(2) 0.0042(13) 0.0216(14) 0.0088(12)
C60 0.0393(14) 0.0414(15) 0.0310(13) -0.0029(11) 0.0001(10) 0.0241(12)

loop_
_atom_type_symbol
_atom_type_description
_atom_type_scat_dispersion_real
_atom_type_scat_dispersion_imag
_atom_type_scat_source
C C 0.0181 0.0091 'International Tables Vol C Tables 4.2.6.8 and 6.1.1.4'
H H 0.0000 0.0000 'International Tables Vol C Tables 4.2.6.8 and 6.1.1.4'
N N 0.0311 0.0180 'International Tables Vol C Tables 4.2.6.8 and 6.1.1.4'
O O 0.0492 0.0322 'International Tables Vol C Tables 4.2.6.8 and 6.1.1.4'
F F 0.0727 0.0534 'International Tables Vol C Tables 4.2.6.8 and 6.1.1.4'
Cu Cu -1.9646 0.5888 'International Tables Vol C Tables 4.2.6.8 and 6.1.1.4'

loop_
_exptl_crystal_face_index_h
_exptl_crystal_face_index_k
_exptl_crystal_face_index_l
_exptl_crystal_face_perp_dist
_exptl_oxdiff_crystal_face_indexfrac_h
_exptl_oxdiff_crystal_face_indexfrac_k
_exptl_oxdiff_crystal_face_indexfrac_l
_exptl_oxdiff_crystal_face_x
_exptl_oxdiff_crystal_face_y
_exptl_oxdiff_crystal_face_z
0 0 1 0.0433 0.0003 0.0013 0.9987 0.0622 0.0319 0.0582
0 0 -1 0.0587 -0.0003 -0.0013 -0.9987 -0.0622 -0.0319 -0.0582
-1 1 0 0.1291 -0.9999 0.9990 0.0005 -0.1324 0.0577 0.0837
0 5 1 0.0410 -0.0051 5.0041 0.9940 -0.0658 0.6878 -0.0603
0 -5 -1 0.0426 0.0051 -5.0041 -0.9940 0.0658 -0.6878 0.0603
5 -2 -3 0.1422 4.9956 -1.9975 -3.0015 0.3986 0.0096 -0.6644
0 -1 5 0.0525 0.0024 -0.9939 4.9944 0.3368 0.0281 0.3148
-5 3 -2 0.1386 -4.9980 2.9914 -1.9929 -0.7354 -0.0377 0.3496
0 4 -5 0.0591 -0.0057 3.9956 -4.9972 -0.4136 0.3655 -0.3859

loop_
_geom_angle_atom_site_label_1
_geom_angle_atom_site_label_2
_geom_angle_atom_site_label_3
_geom_angle
_geom_angle_site_symmetry_1
_geom_angle_site_symmetry_3
N1 Cu1 N8 82.50(7) . .
N1 Cu1 O42 176.66(7) . 2_666
N1 Cu1 O51 95.37(7) . .
N8 Cu1 O42 98.51(6) . 2_666
N8 Cu1 O51 95.13(7) . .
N28 Cu1 N1 97.31(7) 2_666 .
N28 Cu1 N8 163.44(8) 2_666 .
N28 Cu1 O42 80.80(7) 2_666 2_666
N28 Cu1 O51 101.36(7) 2_666 .
O42 Cu1 O51 87.73(6) 2_666 .
N3 Cu2 O17 81.33(7) . .
N3 Cu2 O56 92.19(7) . .
O17 Cu2 O56 92.54(6) . .
N26 Cu2 N3 98.61(7) . .
N26 Cu2 O17 160.09(7) . .
N26 Cu2 O56 107.34(7) . .
N33 Cu2 N3 171.96(8) . .
N33 Cu2 O17 94.48(7) . .
N33 Cu2 N26 82.97(7) . .
N33 Cu2 O56 94.87(7) . .
C2 N1 Cu1 142.17(16) . .
C2 N1 C5 106.04(17) . .
C5 N1 Cu1 111.77(13) . .
N1 C2 H2 123.8 . .
N3 C2 N1 112.49(18) . .
N3 C2 H2 123.8 . .
C2 N3 Cu2 141.67(14) . .
C2 N3 C4 105.54(16) . .
C4 N3 Cu2 112.70(14) . .
N3 C4 C16 114.34(17) . .
C5 C4 N3 108.03(18) . .
C5 C4 C16 137.54(19) . .
N1 C5 C4 107.88(18) . .
N1 C5 C6 118.11(18) . .
C4 C5 C6 133.8(2) . .
O7 C6 C5 120.01(19) . .
O7 C6 N8 128.41(19) . .
N8 C6 C5 111.56(18) . .
C6 N8 Cu1 115.74(13) . .
C6 N8 C9 118.88(18) . .
C9 N8 Cu1 124.63(14) . .
C10 C9 N8 119.4(2) . .
C10 C9 C14 118.8(2) . .
C14 C9 N8 121.8(2) . .
C9 C10 H10 119.3 . .
C9 C10 C11 121.3(2) . .
C11 C10 H10 119.3 . .
C10 C11 H11 120.9 . .
C12 C11 C10 118.2(2) . .
C12 C11 H11 120.9 . .
C11 C12 C13 122.6(2) . .
F15 C12 C11 118.7(2) . .
F15 C12 C13 118.7(2) . .
C12 C13 H13 120.8 . .
C12 C13 C14 118.4(2) . .
C14 C13 H13 120.8 . .
C9 C14 C13 120.7(2) . .
C9 C14 H14 119.6 . .
C13 C14 H14 119.6 . .
O17 C16 C4 117.43(19) . .
O17 C16 N18 124.3(2) . .
N18 C16 C4 118.21(18) . .
C16 O17 Cu2 114.18(14) . .
C16 N18 H18 116.1 . .
C16 N18 C19 127.76(18) . .
C19 N18 H18 116.1 . .
C20 C19 N18 116.8(2) . .
C20 C19 C24 120.0(2) . .
C24 C19 N18 123.2(2) . .
C19 C20 H20 119.7 . .
C21 C20 C19 120.6(2) . .
C21 C20 H20 119.7 . .
C20 C21 H21 121.0 . .
C22 C21 C20 118.1(2) . .
C22 C21 H21 121.0 . .
C21 C22 C23 123.1(2) . .
F25 C22 C21 118.7(2) . .
F25 C22 C23 118.2(2) . .
C22 C23 H23 120.5 . .
C22 C23 C24 119.1(2) . .
C24 C23 H23 120.5 . .
C19 C24 H24 120.4 . .
C23 C24 C19 119.2(2) . .
C23 C24 H24 120.4 . .
C27 N26 Cu2 143.20(14) . .
C27 N26 C30 105.78(17) . .
C30 N26 Cu2 110.99(14) . .
N26 C27 H27 123.5 . .
N28 C27 N26 113.02(18) . .
N28 C27 H27 123.5 . .
C27 N28 Cu1 141.69(15) . 2_666
C27 N28 C29 104.96(18) . .
C29 N28 Cu1 113.35(13) . 2_666
N28 C29 C41 114.29(19) . .
C30 C29 N28 108.68(18) . .
C30 C29 C41 136.7(2) . .
N26 C30 C29 107.56(19) . .
N26 C30 C31 118.24(18) . .
C29 C30 C31 134.20(19) . .
O32 C31 C30 119.93(19) . .
O32 C31 N33 128.4(2) . .
N33 C31 C30 111.65(18) . .
C31 N33 Cu2 116.07(15) . .
C31 N33 C34 120.56(17) . .
C34 N33 Cu2 122.95(13) . .
C35 C34 N33 120.0(2) . .
C35 C34 C39 119.1(2) . .
C39 C34 N33 120.7(2) . .
C34 C35 H35 119.7 . .
C34 C35 C36 120.6(2) . .
C36 C35 H35 119.7 . .
C35 C36 H36 120.8 . .
C37 C36 C35 118.3(2) . .
C37 C36 H36 120.8 . .
C38 C37 C36 123.0(2) . .
F40 C37 C36 118.5(2) . .
F40 C37 C38 118.6(3) . .
C37 C38 H38 120.8 . .
C37 C38 C39 118.4(2) . .
C39 C38 H38 120.8 . .
C34 C39 H39 119.6 . .
C38 C39 C34 120.7(2) . .
C38 C39 H39 119.6 . .
O42 C41 C29 117.36(19) . .
O42 C41 N43 125.45(19) . .
N43 C41 C29 117.17(19) . .
C41 O42 Cu1 113.47(13) . 2_666
C41 N43 H43 116.3 . .
C41 N43 C44 127.43(19) . .
C44 N43 H43 116.3 . .
C45 C44 N43 123.0(2) . .
C45 C44 C49 119.9(2) . .
C49 C44 N43 117.1(2) . .
C44 C45 H45 120.1 . .
C44 C45 C46 119.8(2) . .
C46 C45 H45 120.1 . .
C45 C46 H46 120.5 . .
C47 C46 C45 119.0(2) . .
C47 C46 H46 120.5 . .
C46 C47 C48 122.8(2) . .
C46 C47 F50 118.1(2) . .
C48 C47 F50 119.1(2) . .
C47 C48 H48 120.6 . .
C47 C48 C49 118.7(3) . .
C49 C48 H48 120.6 . .
C44 C49 H49 120.1 . .
C48 C49 C44 119.7(3) . .
C48 C49 H49 120.1 . .
C52 O51 Cu1 129.45(16) . .
O51 C52 H52 117.7 . .
O51 C52 N53 124.6(2) . .
N53 C52 H52 117.7 . .
C52 N53 C54 122.4(2) . .
C52 N53 C55 120.5(2) . .
C55 N53 C54 117.1(2) . .
N53 C54 H54A 109.5 . .
N53 C54 H54B 109.5 . .
N53 C54 H54C 109.5 . .
H54A C54 H54B 109.5 . .
H54A C54 H54C 109.5 . .
H54B C54 H54C 109.5 . .
N53 C55 H55A 109.5 . .
N53 C55 H55B 109.5 . .
N53 C55 H55C 109.5 . .
H55A C55 H55B 109.5 . .
H55A C55 H55C 109.5 . .
H55B C55 H55C 109.5 . .
C57 O56 Cu2 120.80(15) . .
O56 C57 H57 117.9 . .
O56 C57 N58 124.2(2) . .
N58 C57 H57 117.9 . .
C57 N58 C59 121.7(2) . .
C57 N58 C60 120.9(2) . .
C59 N58 C60 117.4(2) . .
N58 C59 H59A 109.5 . .
N58 C59 H59B 109.5 . .
N58 C59 H59C 109.5 . .
H59A C59 H59B 109.5 . .
H59A C59 H59C 109.5 . .
H59B C59 H59C 109.5 . .
N58 C60 H60A 109.5 . .
N58 C60 H60B 109.5 . .
N58 C60 H60C 109.5 . .
H60A C60 H60B 109.5 . .
H60A C60 H60C 109.5 . .
H60B C60 H60C 109.5 . .

loop_
_geom_bond_atom_site_label_1
_geom_bond_atom_site_label_2
_geom_bond_distance
_geom_bond_site_symmetry_2
Cu1 N1 1.9811(17) .
Cu1 N8 2.0000(18) .
Cu1 N28 1.9746(19) 2_666
Cu1 O42 2.0607(15) 2_666
Cu1 O51 2.2130(17) .
Cu2 N3 1.9819(17) .
Cu2 O17 2.0297(15) .
Cu2 N26 1.9763(18) .
Cu2 N33 1.9745(17) .
Cu2 O56 2.2546(17) .
N1 C2 1.341(3) .
N1 C5 1.364(3) .
C2 H2 0.9500 .
C2 N3 1.332(3) .
N3 C4 1.377(3) .
C4 C5 1.377(3) .
C4 C16 1.464(3) .
C5 C6 1.486(3) .
C6 O7 1.250(3) .
C6 N8 1.344(3) .
N8 C9 1.422(3) .
C9 C10 1.386(3) .
C9 C14 1.389(3) .
C10 H10 0.9500 .
C10 C11 1.391(3) .
C11 H11 0.9500 .
C11 C12 1.369(4) .
C12 C13 1.377(4) .
C12 F15 1.364(2) .
C13 H13 0.9500 .
C13 C14 1.396(3) .
C14 H14 0.9500 .
C16 O17 1.256(3) .
C16 N18 1.333(3) .
N18 H18 0.8800 .
N18 C19 1.419(3) .
C19 C20 1.393(3) .
C19 C24 1.396(3) .
C20 H20 0.9500 .
C20 C21 1.385(3) .
C21 H21 0.9500 .
C21 C22 1.367(4) .
C22 C23 1.372(4) .
C22 F25 1.364(3) .
C23 H23 0.9500 .
C23 C24 1.389(3) .
C24 H24 0.9500 .
N26 C27 1.340(3) .
N26 C30 1.370(3) .
C27 H27 0.9500 .
C27 N28 1.330(3) .
N28 Cu1 1.9746(18) 2_666
N28 C29 1.378(3) .
C29 C30 1.372(3) .
C29 C41 1.466(3) .
C30 C31 1.474(3) .
C31 O32 1.258(3) .
C31 N33 1.337(3) .
N33 C34 1.423(3) .
C34 C35 1.390(3) .
C34 C39 1.393(3) .
C35 H35 0.9500 .
C35 C36 1.392(3) .
C36 H36 0.9500 .
C36 C37 1.372(4) .
C37 C38 1.369(4) .
C37 F40 1.369(3) .
C38 H38 0.9500 .
C38 C39 1.388(3) .
C39 H39 0.9500 .
C41 O42 1.260(3) .
C41 N43 1.330(3) .
O42 Cu1 2.0607(15) 2_666
N43 H43 0.8800 .
N43 C44 1.422(3) .
C44 C45 1.382(3) .
C44 C49 1.393(3) .
C45 H45 0.9500 .
C45 C46 1.392(3) .
C46 H46 0.9500 .
C46 C47 1.360(4) .
C47 C48 1.362(4) .
C47 F50 1.363(3) .
C48 H48 0.9500 .
C48 C49 1.392(3) .
C49 H49 0.9500 .
O51 C52 1.234(3) .
C52 H52 0.9500 .
C52 N53 1.320(3) .
N53 C54 1.456(3) .
N53 C55 1.456(3) .
C54 H54A 0.9800 .
C54 H54B 0.9800 .
C54 H54C 0.9800 .
C55 H55A 0.9800 .
C55 H55B 0.9800 .
C55 H55C 0.9800 .
O56 C57 1.240(3) .
C57 H57 0.9500 .
C57 N58 1.327(3) .
N58 C59 1.452(3) .
N58 C60 1.462(3) .
C59 H59A 0.9800 .
C59 H59B 0.9800 .
C59 H59C 0.9800 .
C60 H60A 0.9800 .
C60 H60B 0.9800 .
C60 H60C 0.9800 .

loop_
_geom_hbond_atom_site_label_D
_geom_hbond_atom_site_label_H
_geom_hbond_atom_site_label_A
_geom_hbond_distance_DH
_geom_hbond_distance_HA
_geom_hbond_distance_DA
_geom_hbond_angle_DHA
N18 H18 O7 0.88 1.97 2.810(2) 159.8
C24 H24 O17 0.95 2.21 2.829(3) 122.3
N43 H43 O32 0.88 1.91 2.769(3) 164.2
C45 H45 O42 0.95 2.26 2.862(3) 120.8

loop_
_geom_torsion_atom_site_label_1
_geom_torsion_atom_site_label_2
_geom_torsion_atom_site_label_3
_geom_torsion_atom_site_label_4
_geom_torsion
_geom_torsion_site_symmetry_1
_geom_torsion_site_symmetry_4
Cu1 N1 C2 N3 177.14(18) . .
Cu1 N1 C5 C4 -178.40(14) . .
Cu1 N1 C5 C6 6.4(2) . .
Cu1 N8 C9 C10 -55.0(3) . .
Cu1 N8 C9 C14 122.3(2) . .
Cu1 N28 C29 C30 178.73(15) 2_666 .
Cu1 N28 C29 C41 -6.9(2) 2_666 .
Cu1 O51 C52 N53 177.93(15) . .
Cu2 N3 C4 C5 -178.07(14) . .
Cu2 N3 C4 C16 -0.9(2) . .
Cu2 N26 C27 N28 -177.90(19) . .
Cu2 N26 C30 C29 178.22(15) . .
Cu2 N26 C30 C31 -1.9(2) . .
Cu2 N33 C34 C35 65.2(3) . .
Cu2 N33 C34 C39 -109.9(2) . .
Cu2 O56 C57 N58 169.74(17) . .
N1 C2 N3 Cu2 176.93(17) . .
N1 C2 N3 C4 1.0(2) . .
N1 C5 C6 O7 173.6(2) . .
N1 C5 C6 N8 -5.5(3) . .
C2 N1 C5 C4 0.2(2) . .
C2 N1 C5 C6 -174.98(19) . .
C2 N3 C4 C5 -0.8(2) . .
C2 N3 C4 C16 176.38(18) . .
N3 C4 C5 N1 0.4(2) . .
N3 C4 C5 C6 174.5(2) . .
N3 C4 C16 O17 0.8(3) . .
N3 C4 C16 N18 -177.47(19) . .
C4 C5 C6 O7 -0.1(4) . .
C4 C5 C6 N8 -179.2(2) . .
C4 C16 O17 Cu2 -0.3(2) . .
C4 C16 N18 C19 175.6(2) . .
C5 N1 C2 N3 -0.8(2) . .
C5 C4 C16 O17 176.8(2) . .
C5 C4 C16 N18 -1.4(4) . .
C5 C6 N8 Cu1 1.8(2) . .
C5 C6 N8 C9 172.37(19) . .
C6 N8 C9 C10 135.3(2) . .
C6 N8 C9 C14 -47.4(3) . .
O7 C6 N8 Cu1 -177.25(19) . .
O7 C6 N8 C9 -6.6(4) . .
N8 C9 C10 C11 177.7(2) . .
N8 C9 C14 C13 -178.1(2) . .
C9 C10 C11 C12 0.2(4) . .
C10 C9 C14 C13 -0.8(4) . .
C10 C11 C12 C13 -0.2(4) . .
C10 C11 C12 F15 -178.9(2) . .
C11 C12 C13 C14 -0.3(4) . .
C12 C13 C14 C9 0.8(4) . .
C14 C9 C10 C11 0.3(4) . .
F15 C12 C13 C14 178.4(2) . .
C16 C4 C5 N1 -175.9(2) . .
C16 C4 C5 C6 -1.7(5) . .
C16 N18 C19 C20 -177.8(2) . .
C16 N18 C19 C24 2.0(4) . .
O17 C16 N18 C19 -2.5(4) . .
N18 C16 O17 Cu2 177.84(17) . .
N18 C19 C20 C21 179.3(2) . .
N18 C19 C24 C23 -178.4(2) . .
C19 C20 C21 C22 -1.1(4) . .
C20 C19 C24 C23 1.4(4) . .
C20 C21 C22 C23 1.8(5) . .
C20 C21 C22 F25 -179.1(3) . .
C21 C22 C23 C24 -0.9(5) . .
C22 C23 C24 C19 -0.7(4) . .
C24 C19 C20 C21 -0.4(4) . .
F25 C22 C23 C24 180.0(3) . .
N26 C27 N28 Cu1 -178.63(18) . 2_666
N26 C27 N28 C29 0.8(3) . .
N26 C30 C31 O32 -177.7(2) . .
N26 C30 C31 N33 3.2(3) . .
C27 N26 C30 C29 -0.2(2) . .
C27 N26 C30 C31 179.6(2) . .
C27 N28 C29 C30 -0.9(3) . .
C27 N28 C29 C41 173.54(19) . .
N28 C29 C30 N26 0.7(3) . .
N28 C29 C30 C31 -179.1(2) . .
N28 C29 C41 O42 0.9(3) . .
N28 C29 C41 N43 -177.77(19) . .
C29 C30 C31 O32 2.1(4) . .
C29 C30 C31 N33 -177.0(2) . .
C29 C41 O42 Cu1 5.3(3) . 2_666
C29 C41 N43 C44 177.3(2) . .
C30 N26 C27 N28 -0.4(3) . .
C30 C29 C41 O42 173.1(2) . .
C30 C29 C41 N43 -5.5(4) . .
C30 C31 N33 Cu2 -2.8(2) . .
C30 C31 N33 C34 -175.61(19) . .
C31 N33 C34 C35 -122.5(2) . .
C31 N33 C34 C39 62.3(3) . .
O32 C31 N33 Cu2 178.13(19) . .
O32 C31 N33 C34 5.3(4) . .
N33 C34 C35 C36 -175.8(2) . .
N33 C34 C39 C38 175.2(2) . .
C34 C35 C36 C37 0.8(4) . .
C35 C34 C39 C38 0.0(3) . .
C35 C36 C37 C38 -0.5(4) . .
C35 C36 C37 F40 178.4(2) . .
C36 C37 C38 C39 -0.1(4) . .
C37 C38 C39 C34 0.4(3) . .
C39 C34 C35 C36 -0.6(3) . .
F40 C37 C38 C39 -179.0(2) . .
C41 C29 C30 N26 -171.9(3) . .
C41 C29 C30 C31 8.3(5) . .
C41 N43 C44 C45 -13.0(4) . .
C41 N43 C44 C49 167.5(2) . .
O42 C41 N43 C44 -1.3(4) . .
N43 C41 O42 Cu1 -176.15(18) . 2_666
N43 C44 C45 C46 179.5(2) . .
N43 C44 C49 C48 -179.3(3) . .
C44 C45 C46 C47 0.0(4) . .
C45 C44 C49 C48 1.2(4) . .
C45 C46 C47 C48 1.0(5) . .
C45 C46 C47 F50 -177.8(2) . .
C46 C47 C48 C49 -0.8(5) . .
C47 C48 C49 C44 -0.3(5) . .
C49 C44 C45 C46 -1.0(4) . .
F50 C47 C48 C49 178.0(3) . .
O51 C52 N53 C54 178.5(2) . .
O51 C52 N53 C55 -0.7(3) . .
O56 C57 N58 C59 -0.1(4) . .
O56 C57 N58 C60 178.5(2) . .
